data_7017989
loop_
_publ_author_name
'Zheng, Xiao-Dan'
'Zhang, Mei'
'Jiang, Long'
'Lu, Tong-Bu'

_publ_section_title
;
 A pair of 3D homochiral metal-organic frameworks: spontaneous resolution,
 single-crystal-to-single-crystal transformation and selective adsorption
 properties.
;
_journal_issue 6
_journal_name_full 'Dalton transactions (Cambridge, England : 2003)'
_journal_page_first 1786
_journal_page_last 1791
_journal_paper_doi 10.1039/c1dt11825k
_journal_volume 41
_journal_year 2012
_chemical_absolute_configuration ad
_chemical_formula_sum 'C48 H94 Eu N11 O35'
_chemical_formula_weight 1537.30
_chemical_name_systematic
;
?
;
_space_group_IT_number 4
_symmetry_cell_setting monoclinic
_symmetry_space_group_name_Hall 'P 2yb'
_symmetry_space_group_name_H-M 'P 1 21 1'
_atom_sites_solution_hydrogens geom
_atom_sites_solution_primary direct
_atom_sites_solution_secondary difmap
_audit_creation_method SHELXL-97
_cell_angle_alpha 90.00
_cell_angle_beta 90.406(2)
_cell_angle_gamma 90.00
_cell_formula_units_Z 2
_cell_length_a 12.1858(8)
_cell_length_b 21.5773(13)
_cell_length_c 12.5587(7)
_cell_measurement_temperature 123(2)
_cell_volume 3302.1(3)
_computing_structure_refinement 'SHELXL-97 (Sheldrick, 1997)'
_computing_structure_solution 'SHELXS-97 (Sheldrick, 1990)'
_diffrn_ambient_temperature 123(2)
_diffrn_measured_fraction_theta_full 0.980
_diffrn_measured_fraction_theta_max 0.980
_diffrn_measurement_device_type 'Rigaku RAXIS-RAPID Imaging Plate'
_diffrn_measurement_method \W
_diffrn_radiation_monochromator graphite
_diffrn_radiation_source 'fine-focus sealed tube'
_diffrn_radiation_type MoK\a
_diffrn_radiation_wavelength 0.71073
_diffrn_reflns_av_R_equivalents 0.0413
_diffrn_reflns_av_sigmaI/netI 0.0902
_diffrn_reflns_limit_h_max 10
_diffrn_reflns_limit_h_min -15
_diffrn_reflns_limit_k_max 27
_diffrn_reflns_limit_k_min -28
_diffrn_reflns_limit_l_max 16
_diffrn_reflns_limit_l_min -16
_diffrn_reflns_number 23086
_diffrn_reflns_theta_full 27.48
_diffrn_reflns_theta_max 27.48
_diffrn_reflns_theta_min 2.99
_exptl_absorpt_coefficient_mu 1.052
_exptl_absorpt_correction_T_max 0.7502
_exptl_absorpt_correction_T_min 0.7163
_exptl_absorpt_correction_type multi-scan
_exptl_absorpt_process_details 'Higashi,T. (1995)'
_exptl_crystal_density_diffrn 1.546
_exptl_crystal_density_method 'not measured'
_exptl_crystal_F_000 1604
_exptl_crystal_size_max 0.30
_exptl_crystal_size_mid 0.36
_exptl_crystal_size_min 0.25
_refine_diff_density_max 2.602
_refine_diff_density_min -2.081
_refine_diff_density_rms 0.156
_refine_ls_abs_structure_details 'Flack H D (1983), Acta Cryst. A39, 876-881'
_refine_ls_abs_structure_Flack -0.038(15)
_refine_ls_extinction_method none
_refine_ls_goodness_of_fit_ref 1.115
_refine_ls_hydrogen_treatment constr
_refine_ls_matrix_type full
_refine_ls_number_parameters 892
_refine_ls_number_reflns 14299
_refine_ls_number_restraints 174
_refine_ls_restrained_S_all 1.126
_refine_ls_R_factor_all 0.0679
_refine_ls_R_factor_gt 0.0599
_refine_ls_shift/su_max 0.030
_refine_ls_shift/su_mean 0.002
_refine_ls_structure_factor_coef Fsqd
_refine_ls_weighting_details 'calc w=1/[\s^2^(Fo^2^)+(0.0255P)^2^+19.9906P] where P=(Fo^2^+2Fc^2^)/3'
_refine_ls_weighting_scheme calc
_refine_ls_wR_factor_gt 0.1527
_refine_ls_wR_factor_ref 0.1655
_reflns_number_gt 12779
_reflns_number_total 14299
_reflns_threshold_expression >2sigma(I)
_cod_data_source_file c1dt11825k.txt
_cod_data_source_block 1b
_cod_depositor_comments
;
The following automatic conversions were performed:

'_symmetry_cell_setting' value 'Monoclinic' changed to 'monoclinic'
according to /home/saulius/struct/CIF-dictionaries/cif_core.dic
dictionary named 'cif_core.dic' version 2.4.1 from 2010-06-29.

Automatic conversion script
Id: cif_fix_values 1715 2011-07-08 13:25:40Z adriana 
;
_cod_original_sg_symbol_H-M P2(1)
_cod_database_code 7017989

loop_
_symmetry_equiv_pos_as_xyz
'x, y, z'
'-x, y+1/2, -z'

loop_
_atom_site_label
_atom_site_type_symbol
_atom_site_fract_x
_atom_site_fract_y
_atom_site_fract_z
_atom_site_U_iso_or_equiv
_atom_site_adp_type
_atom_site_occupancy
_atom_site_symmetry_multiplicity
_atom_site_calc_flag
_atom_site_refinement_flags
C1 C 0.6470(9) 0.6124(4) 0.6508(7) 0.039(2) Uani 1 1 d .
H1A H 0.6252 0.6344 0.5848 0.046 Uiso 1 1 calc R
H1B H 0.6440 0.5673 0.6368 0.046 Uiso 1 1 calc R
C2 C 0.5700(7) 0.6285(4) 0.7378(7) 0.0328(18) Uani 1 1 d .
H2A H 0.5743 0.6734 0.7531 0.039 Uiso 1 1 calc R
H2B H 0.5905 0.6056 0.8033 0.039 Uiso 1 1 calc R
C3 C 0.7879(7) 0.6953(4) 0.6468(7) 0.0301(17) Uani 1 1 d .
H3A H 0.7195 0.7189 0.6337 0.036 Uiso 1 1 calc R
H3B H 0.8304 0.6942 0.5799 0.036 Uiso 1 1 calc R
C4 C 0.8541(8) 0.7256(4) 0.7334(7) 0.0325(18) Uani 1 1 d .
H4A H 0.9178 0.6991 0.7520 0.039 Uiso 1 1 calc R
H4B H 0.8085 0.7304 0.7978 0.039 Uiso 1 1 calc R
C5 C 0.8439(7) 0.5858(4) 0.6535(7) 0.0298(17) Uani 1 1 d .
H5A H 0.9150 0.6068 0.6414 0.036 Uiso 1 1 calc R
H5B H 0.8222 0.5641 0.5872 0.036 Uiso 1 1 calc R
C6 C 0.8544(9) 0.5403(4) 0.7434(7) 0.043(2) Uani 1 1 d .
H6A H 0.7840 0.5183 0.7540 0.051 Uiso 1 1 calc R
H6B H 0.8740 0.5621 0.8102 0.051 Uiso 1 1 calc R
C7 C 0.7404(6) 0.6941(3) 0.3497(6) 0.0197(14) Uani 1 1 d .
H7A H 0.8117 0.7152 0.3608 0.024 Uiso 1 1 calc R
H7B H 0.6982 0.6969 0.4166 0.024 Uiso 1 1 calc R
C8 C 0.6775(7) 0.7255(3) 0.2605(6) 0.0230(15) Uani 1 1 d .
H8A H 0.7199 0.7222 0.1938 0.028 Uiso 1 1 calc R
H8B H 0.6066 0.7040 0.2495 0.028 Uiso 1 1 calc R
C9 C 0.8692(6) 0.6066(3) 0.3478(6) 0.0245(15) Uani 1 1 d .
H9A H 0.8673 0.5613 0.3598 0.029 Uiso 1 1 calc R
H9B H 0.8966 0.6267 0.4137 0.029 Uiso 1 1 calc R
C10 C 0.9448(7) 0.6216(4) 0.2555(7) 0.0309(18) Uani 1 1 d .
H10A H 0.9469 0.6670 0.2446 0.037 Uiso 1 1 calc R
H10B H 0.9156 0.6023 0.1896 0.037 Uiso 1 1 calc R
C11 C 0.6707(6) 0.5875(3) 0.3533(5) 0.0180(13) Uani 1 1 d .
H11A H 0.6029 0.6115 0.3667 0.022 Uiso 1 1 calc R
H11B H 0.6912 0.5654 0.4195 0.022 Uiso 1 1 calc R
C12 C 0.6505(6) 0.5408(3) 0.2635(5) 0.0192(14) Uani 1 1 d .
H12A H 0.6304 0.5633 0.1976 0.023 Uiso 1 1 calc R
H12B H 0.7190 0.5175 0.2499 0.023 Uiso 1 1 calc R
C13 C 0.3851(8) 0.6699(4) 0.6820(8) 0.038(2) Uani 1 1 d .
H13A H 0.3084 0.6574 0.6674 0.046 Uiso 1 1 calc R
H13B H 0.3855 0.6972 0.7454 0.046 Uiso 1 1 calc R
C14 C 0.4292(6) 0.7050(4) 0.5878(7) 0.0275(17) Uani 1 1 d .
C15 C 0.4887(8) 0.7575(4) 0.6011(6) 0.0301(18) Uani 1 1 d .
H15 H 0.5035 0.7721 0.6711 0.036 Uiso 1 1 calc R
C16 C 0.5290(7) 0.7911(4) 0.5136(6) 0.0274(16) Uani 1 1 d .
H16 H 0.5736 0.8267 0.5242 0.033 Uiso 1 1 calc R
C17 C 0.5022(7) 0.7710(4) 0.4108(6) 0.0269(16) Uani 1 1 d .
C18 C 0.4382(7) 0.7175(4) 0.3967(7) 0.0305(18) Uani 1 1 d .
H18 H 0.4193 0.7038 0.3270 0.037 Uiso 1 1 calc R
C19 C 0.4025(7) 0.6845(4) 0.4853(7) 0.0292(17) Uani 1 1 d .
H19 H 0.3598 0.6480 0.4761 0.035 Uiso 1 1 calc R
C20 C 0.5429(8) 0.8076(4) 0.3153(8) 0.027(2) Uani 1 1 d .
H20A H 0.4936 0.7992 0.2539 0.032 Uiso 1 1 calc R
H20B H 0.5379 0.8523 0.3317 0.032 Uiso 1 1 calc R
C21 C 1.0143(9) 0.7893(5) 0.6750(8) 0.042(2) Uani 1 1 d .
H21A H 1.0382 0.8327 0.6649 0.050 Uiso 1 1 calc R
H21B H 1.0539 0.7726 0.7378 0.050 Uiso 1 1 calc R
C22 C 1.0455(7) 0.7532(4) 0.5808(7) 0.0294(17) Uani 1 1 d .
C23 C 1.0893(7) 0.6949(5) 0.5902(8) 0.039(2) Uani 1 1 d .
H23 H 1.0998 0.6775 0.6590 0.047 Uiso 1 1 calc R
C24 C 1.1183(7) 0.6610(4) 0.5020(9) 0.042(2) Uani 1 1 d .
H24 H 1.1469 0.6204 0.5107 0.050 Uiso 1 1 calc R
C25 C 1.1062(6) 0.6856(4) 0.4007(7) 0.0303(18) Uani 1 1 d .
C26 C 1.0649(7) 0.7442(4) 0.3901(7) 0.0308(17) Uani 1 1 d .
H26 H 1.0577 0.7621 0.3212 0.037 Uiso 1 1 calc R
C27 C 1.0334(7) 0.7782(4) 0.4796(6) 0.0291(17) Uani 1 1 d .
H27 H 1.0036 0.8186 0.4710 0.035 Uiso 1 1 calc R
C28 C 1.1402(8) 0.6502(5) 0.3029(10) 0.046(3) Uani 1 1 d .
H28A H 1.2145 0.6327 0.3145 0.056 Uiso 1 1 calc R
H28B H 1.1438 0.6790 0.2416 0.056 Uiso 1 1 calc R
C29 C 0.8964(10) 0.4303(4) 0.6878(10) 0.047(3) Uani 1 1 d .
H29A H 0.8529 0.4169 0.7499 0.057 Uiso 1 1 calc R
H29B H 0.9553 0.3994 0.6769 0.057 Uiso 1 1 calc R
C30 C 0.8225(7) 0.4309(4) 0.5902(8) 0.033(2) Uani 1 1 d .
C31 C 0.8644(8) 0.4328(4) 0.4877(8) 0.038(2) Uani 1 1 d .
H31 H 0.9415 0.4338 0.4773 0.046 Uiso 1 1 calc R
C32 C 0.7938(8) 0.4333(4) 0.4004(7) 0.0342(19) Uani 1 1 d .
H32 H 0.8229 0.4343 0.3305 0.041 Uiso 1 1 calc R
C33 C 0.6787(8) 0.4323(3) 0.4152(7) 0.0297(18) Uani 1 1 d .
C34 C 0.6404(7) 0.4299(4) 0.5181(7) 0.0308(18) Uani 1 1 d .
H34 H 0.5634 0.4291 0.5294 0.037 Uiso 1 1 calc R
C35 C 0.7099(7) 0.4286(4) 0.6055(7) 0.0317(18) Uani 1 1 d .
H35 H 0.6808 0.4261 0.6754 0.038 Uiso 1 1 calc R
C36 C 0.6046(9) 0.4323(4) 0.3212(7) 0.032(2) Uani 1 1 d .
H36A H 0.5421 0.4043 0.3356 0.039 Uiso 1 1 calc R
H36B H 0.6449 0.4152 0.2596 0.039 Uiso 1 1 calc R
C37 C 0.3950(10) 0.5756(5) 0.7920(8) 0.047(3) Uani 1 1 d .
H37A H 0.4080 0.5959 0.8616 0.056 Uiso 1 1 calc R
H37B H 0.3151 0.5765 0.7771 0.056 Uiso 1 1 calc R
C38 C 0.4319(9) 0.5109(5) 0.7977(8) 0.044(2) Uani 1 1 d .
C39 C 0.8677(10) 0.8366(5) 0.7806(7) 0.042(3) Uani 1 1 d .
H39A H 0.8876 0.8198 0.8515 0.051 Uiso 1 1 calc R
H39B H 0.9133 0.8738 0.7682 0.051 Uiso 1 1 calc R
C40 C 0.7502(10) 0.8552(5) 0.7813(8) 0.053(3) Uani 1 1 d .
C41 C 1.0260(10) 0.4834(5) 0.8031(9) 0.053(3) Uani 1 1 d U
H41A H 1.0702 0.4457 0.7899 0.064 Uiso 1 1 calc R
H41B H 0.9833 0.4764 0.8688 0.064 Uiso 1 1 calc R
C42 C 1.1035(10) 0.5382(5) 0.8209(9) 0.051(3) Uani 1 1 d U
C43 C 0.6831(7) 0.8333(4) 0.1898(6) 0.0250(16) Uani 1 1 d .
H43A H 0.6477 0.8153 0.1257 0.030 Uiso 1 1 calc R
H43B H 0.6509 0.8749 0.2012 0.030 Uiso 1 1 calc R
C44 C 0.8025(6) 0.8406(3) 0.1690(6) 0.0211(14) Uani 1 1 d .
C45 C 1.1037(12) 0.5652(6) 0.1778(14) 0.084(6) Uani 1 1 d .
H45A H 1.1844 0.5606 0.1830 0.101 Uiso 1 1 calc R
H45B H 1.0864 0.5902 0.1137 0.101 Uiso 1 1 calc R
C46 C 1.0494(9) 0.5004(5) 0.1681(12) 0.064(4) Uani 1 1 d .
C47 C 0.4805(7) 0.4872(3) 0.1997(6) 0.0261(16) Uani 1 1 d .
H47A H 0.5224 0.4766 0.1350 0.031 Uiso 1 1 calc R
H47B H 0.4317 0.4518 0.2158 0.031 Uiso 1 1 calc R
C48 C 0.4107(7) 0.5433(4) 0.1767(6) 0.0276(16) Uani 1 1 d .
Eu1 Eu 0.25718(3) 0.45812(2) 1.00340(2) 0.01701(9) Uani 1 1 d .
N1 N 0.7614(6) 0.6307(3) 0.6821(6) 0.0287(14) Uani 1 1 d .
N2 N 0.4554(9) 0.6117(4) 0.7050(8) 0.037(2) Uani 1 1 d .
H2C H 0.4581 0.5875 0.6437 0.044 Uiso 1 1 calc R
N3 N 0.8942(7) 0.7888(3) 0.6972(6) 0.0307(16) Uani 1 1 d .
H3C H 0.8570 0.7993 0.6349 0.037 Uiso 1 1 calc R
N4 N 0.9484(8) 0.4923(3) 0.7126(9) 0.060(3) Uani 1 1 d .
H4C H 0.9861 0.5066 0.6534 0.073 Uiso 1 1 calc R
N5 N 0.7587(5) 0.6292(3) 0.3224(5) 0.0197(12) Uani 1 1 d .
N6 N 0.6562(5) 0.7931(3) 0.2843(5) 0.0209(13) Uani 1 1 d .
H6C H 0.7022 0.8048 0.3402 0.025 Uiso 1 1 calc R
N7 N 1.0606(6) 0.5978(4) 0.2769(9) 0.052(3) Uani 1 1 d .
H7C H 1.0592 0.5700 0.3333 0.062 Uiso 1 1 calc R
N8 N 0.5599(6) 0.4957(3) 0.2912(5) 0.0210(13) Uani 1 1 d .
H8C H 0.5216 0.5114 0.3490 0.025 Uiso 1 1 calc R
N9 N 0.3733(8) 0.5254(4) 0.4879(7) 0.050(2) Uani 1 1 d .
N10 N 0.8066(8) 0.8708(4) 0.4750(7) 0.043(2) Uani 1 1 d .
N11 N 0.7664(10) 0.6266(6) 0.0028(7) 0.060(3) Uani 1 1 d .
O1 O 0.3754(7) 0.4776(3) 0.8637(6) 0.054(2) Uani 1 1 d .
O2 O 0.5091(7) 0.4925(4) 0.7425(6) 0.0526(19) Uani 1 1 d .
O3 O 0.6873(9) 0.8300(5) 0.7180(9) 0.102(4) Uani 1 1 d .
O4 O 0.7277(8) 0.8990(4) 0.8444(6) 0.072(3) Uani 1 1 d .
O5 O 1.0946(9) 0.5847(4) 0.7653(9) 0.074(3) Uani 1 1 d U
O6 O 1.1653(7) 0.5327(4) 0.9025(7) 0.041(2) Uani 1 1 d U
O7 O 0.8714(5) 0.8126(3) 0.2241(6) 0.0377(16) Uani 1 1 d .
O8 O 0.8218(6) 0.8773(3) 0.0934(6) 0.0294(16) Uani 1 1 d .
O9 O 0.9796(8) 0.4828(4) 0.2305(9) 0.080(3) Uani 1 1 d .
O10 O 1.0889(6) 0.4695(3) 0.0909(6) 0.058(2) Uani 1 1 d .
O11 O 0.4195(5) 0.5907(3) 0.2316(5) 0.0347(14) Uani 1 1 d .
O12 O 0.3445(5) 0.5363(2) 0.0980(4) 0.0221(11) Uani 1 1 d .
O13 O 0.3435(11) 0.4907(6) 0.4184(9) 0.122(5) Uani 1 1 d .
O14 O 0.3046(6) 0.5464(4) 0.5567(7) 0.057(2) Uani 1 1 d .
O15 O 0.4683(6) 0.5399(4) 0.4950(6) 0.0480(17) Uani 1 1 d .
O16 O 0.7807(6) 0.8165(3) 0.4830(5) 0.0455(16) Uani 1 1 d .
O17 O 0.8743(7) 0.8943(3) 0.5450(6) 0.0494(19) Uani 1 1 d .
O18 O 0.7745(10) 0.9011(4) 0.4011(7) 0.079(3) Uani 1 1 d .
O19 O 0.8442(12) 0.5908(6) 0.0031(9) 0.114(5) Uani 1 1 d .
O20 O 0.6715(10) 0.6059(5) 0.0041(7) 0.082(3) Uani 1 1 d .
O21 O 0.7777(9) 0.6840(5) 0.0041(7) 0.077(3) Uani 1 1 d .
O1W O 0.4263(6) 0.3964(3) 1.0101(6) 0.0485(17) Uani 1 1 d U
O2W O 0.6045(7) 0.4041(4) 0.8708(6) 0.0537(19) Uani 1 1 d U
O3W O 0.7114(10) 0.4662(6) 1.0314(8) 0.099(3) Uani 1 1 d U
O4W O 0.2622(8) 0.7984(4) 0.8244(8) 0.071(2) Uani 1 1 d U
O5W O 0.2714(8) 0.7991(4) 0.1748(6) 0.061(2) Uani 1 1 d U
O6W O 0.5114(8) 0.3066(4) 0.1347(6) 0.062(2) Uani 1 1 d U
O7W O 0.8792(9) 0.3893(5) 0.0851(9) 0.087(3) Uani 1 1 d U
O8W O 0.0604(9) 0.8195(5) 0.0932(8) 0.083(3) Uani 1 1 d U
O9W O 0.3352(10) 0.6842(5) 0.0929(9) 0.086(3) Uani 1 1 d U
O10W O 0.1924(13) 0.6802(6) 0.9017(11) 0.116(4) Uani 1 1 d U
O11A O 0.5370(12) 0.7249(6) 1.0254(11) 0.065(3) Uani 0.70 1 d PU
O11B O 0.513(3) 0.6961(14) 0.950(2) 0.060(5) Uani 0.30 1 d PU
O12A O -0.009(3) 0.7258(14) 0.956(3) 0.084(5) Uani 0.40 1 d PU
O12B O 0.0149(19) 0.7002(10) 1.0403(19) 0.090(4) Uani 0.60 1 d PU
O13A O 0.101(3) 0.5060(15) 0.603(3) 0.134(6) Uani 0.50 1 d PU
O13B O 0.093(4) 0.512(2) 0.524(3) 0.134(6) Uani 0.50 1 d PU
O14A O 0.079(4) 0.517(2) 0.485(3) 0.134(6) Uani 0.50 1 d PU
O14B O 0.160(3) 0.5115(15) 0.367(3) 0.140(7) Uani 0.50 1 d PU

loop_
_atom_site_aniso_label
_atom_site_aniso_U_11
_atom_site_aniso_U_22
_atom_site_aniso_U_33
_atom_site_aniso_U_23
_atom_site_aniso_U_13
_atom_site_aniso_U_12
C1 0.050(6) 0.035(5) 0.030(4) 0.002(4) 0.002(4) 0.001(4)
C2 0.025(4) 0.041(5) 0.032(4) 0.005(4) 0.001(3) 0.001(4)
C3 0.018(4) 0.039(4) 0.033(4) 0.003(3) -0.003(3) 0.006(3)
C4 0.032(5) 0.029(4) 0.036(4) -0.005(4) -0.001(4) -0.003(4)
C5 0.027(4) 0.030(4) 0.032(4) 0.001(3) -0.005(3) 0.002(3)
C6 0.043(6) 0.047(5) 0.037(5) -0.001(4) -0.025(4) -0.015(4)
C7 0.020(3) 0.015(3) 0.024(3) -0.001(3) -0.005(3) -0.001(3)
C8 0.032(4) 0.019(3) 0.018(3) 0.002(3) -0.003(3) 0.001(3)
C9 0.019(4) 0.020(3) 0.034(4) 0.001(3) -0.005(3) 0.002(3)
C10 0.023(4) 0.038(4) 0.032(4) -0.012(4) 0.008(3) -0.008(3)
C11 0.016(3) 0.017(3) 0.021(3) -0.007(3) -0.001(3) -0.005(3)
C12 0.023(4) 0.016(3) 0.019(3) 0.000(3) -0.001(3) -0.005(3)
C13 0.031(5) 0.041(5) 0.042(5) 0.009(4) 0.015(4) 0.004(4)
C14 0.016(4) 0.033(4) 0.034(4) 0.009(3) 0.006(3) 0.011(3)
C15 0.042(5) 0.023(4) 0.026(4) 0.001(3) 0.004(4) 0.014(3)
C16 0.028(4) 0.020(3) 0.034(4) -0.001(3) 0.006(3) 0.006(3)
C17 0.027(4) 0.024(4) 0.030(4) 0.008(3) -0.001(3) 0.006(3)
C18 0.024(4) 0.037(4) 0.031(4) 0.007(3) -0.008(3) -0.001(3)
C19 0.016(4) 0.033(4) 0.039(4) 0.010(3) 0.004(3) -0.005(3)
C20 0.018(5) 0.023(4) 0.039(5) 0.013(4) -0.008(4) 0.005(3)
C21 0.045(6) 0.042(5) 0.038(5) 0.000(4) -0.003(5) -0.018(4)
C22 0.018(4) 0.034(4) 0.037(4) 0.005(3) -0.005(3) -0.011(3)
C23 0.013(4) 0.055(6) 0.049(5) 0.023(5) -0.001(4) 0.002(4)
C24 0.010(4) 0.033(4) 0.083(7) 0.025(5) 0.012(4) 0.009(3)
C25 0.009(3) 0.027(4) 0.054(5) -0.008(4) 0.005(3) -0.005(3)
C26 0.024(4) 0.029(4) 0.039(4) -0.003(3) 0.004(3) -0.002(3)
C27 0.035(5) 0.022(4) 0.030(4) -0.003(3) 0.002(3) -0.002(3)
C28 0.018(5) 0.031(5) 0.091(8) -0.031(5) 0.016(5) -0.008(4)
C29 0.051(7) 0.016(4) 0.074(7) 0.006(4) -0.035(6) 0.001(4)
C30 0.029(4) 0.016(3) 0.053(5) 0.006(3) -0.020(4) -0.004(3)
C31 0.024(4) 0.021(3) 0.069(6) 0.014(4) -0.002(4) 0.005(3)
C32 0.033(5) 0.027(4) 0.043(5) 0.009(3) 0.008(4) 0.011(3)
C33 0.041(5) 0.015(3) 0.033(4) 0.004(3) -0.002(4) -0.004(3)
C34 0.018(4) 0.037(4) 0.038(4) 0.007(4) -0.006(3) -0.010(3)
C35 0.025(4) 0.030(4) 0.039(4) 0.004(3) -0.001(4) -0.009(3)
C36 0.041(6) 0.023(4) 0.033(5) -0.002(3) -0.003(4) -0.005(4)
C37 0.065(8) 0.040(5) 0.035(5) 0.017(4) -0.001(5) -0.027(5)
C38 0.047(6) 0.046(5) 0.038(5) 0.003(4) 0.016(4) -0.011(5)
C39 0.059(7) 0.045(6) 0.023(4) -0.008(4) -0.005(4) 0.019(5)
C40 0.051(7) 0.065(7) 0.043(5) -0.023(5) -0.017(5) 0.028(5)
C41 0.046(4) 0.046(4) 0.068(5) 0.009(4) -0.025(4) -0.003(3)
C42 0.047(4) 0.043(4) 0.061(4) 0.008(4) -0.018(4) -0.007(3)
C43 0.020(4) 0.027(4) 0.028(4) 0.016(3) 0.002(3) 0.001(3)
C44 0.018(3) 0.018(3) 0.027(4) 0.003(3) -0.001(3) 0.005(3)
C45 0.053(8) 0.069(8) 0.132(13) -0.065(9) 0.067(9) -0.015(6)
C46 0.035(6) 0.043(5) 0.115(10) -0.045(6) 0.029(6) -0.009(4)
C47 0.026(4) 0.022(3) 0.030(4) -0.007(3) -0.007(3) -0.003(3)
C48 0.030(4) 0.023(4) 0.029(4) -0.002(3) -0.001(3) -0.006(3)
Eu1 0.02136(15) 0.01644(14) 0.01319(13) -0.00014(18) -0.00197(10) -0.0054(2)
N1 0.026(4) 0.026(3) 0.034(4) -0.003(3) 0.002(3) -0.002(3)
N2 0.034(5) 0.039(5) 0.038(5) 0.018(4) -0.009(4) -0.011(4)
N3 0.038(5) 0.017(3) 0.037(4) -0.006(3) 0.009(3) -0.002(3)
N4 0.050(6) 0.017(4) 0.114(9) 0.012(4) -0.061(6) -0.006(3)
N5 0.015(3) 0.015(3) 0.028(3) -0.001(2) 0.002(2) -0.004(2)
N6 0.022(3) 0.019(3) 0.021(3) 0.005(2) 0.000(3) 0.006(2)
N7 0.013(3) 0.038(4) 0.104(8) -0.037(5) 0.023(4) -0.006(3)
N8 0.027(4) 0.016(3) 0.020(3) -0.003(2) -0.004(3) -0.006(3)
N9 0.046(5) 0.056(5) 0.050(5) 0.003(4) 0.009(4) -0.013(4)
N10 0.053(5) 0.033(4) 0.044(5) -0.007(3) -0.001(4) 0.008(4)
N11 0.071(8) 0.074(7) 0.033(5) -0.006(4) 0.001(5) 0.012(6)
O1 0.069(5) 0.039(4) 0.056(4) 0.008(3) 0.031(4) -0.012(3)
O2 0.042(4) 0.055(4) 0.061(5) 0.008(4) 0.022(4) 0.006(3)
O3 0.086(8) 0.103(8) 0.115(8) -0.086(7) -0.055(7) 0.042(6)
O4 0.091(7) 0.073(5) 0.051(4) -0.052(4) -0.044(5) 0.051(5)
O5 0.070(5) 0.061(4) 0.088(5) 0.028(4) -0.034(4) -0.012(3)
O6 0.031(3) 0.041(3) 0.051(4) 0.011(3) -0.027(3) -0.012(3)
O7 0.022(3) 0.044(4) 0.047(4) 0.026(3) -0.003(3) 0.004(3)
O8 0.027(4) 0.021(3) 0.040(4) 0.010(3) 0.001(3) 0.004(3)
O9 0.056(5) 0.056(4) 0.127(8) -0.050(5) 0.062(5) -0.027(4)
O10 0.047(4) 0.053(6) 0.073(4) -0.037(4) 0.023(3) -0.002(3)
O11 0.032(3) 0.035(3) 0.037(3) -0.016(3) -0.005(3) 0.006(3)
O12 0.020(3) 0.028(3) 0.018(2) -0.006(2) -0.004(2) -0.004(2)
O13 0.113(10) 0.162(11) 0.091(7) -0.070(8) 0.060(7) -0.079(8)
O14 0.035(4) 0.061(5) 0.075(5) -0.003(4) 0.019(4) -0.003(3)
O15 0.027(3) 0.064(4) 0.053(4) 0.012(4) 0.013(3) 0.013(3)
O16 0.040(4) 0.045(4) 0.051(4) -0.006(3) -0.001(3) -0.015(3)
O17 0.047(5) 0.036(3) 0.065(5) -0.012(3) -0.013(4) -0.008(3)
O18 0.139(10) 0.045(4) 0.052(5) -0.001(4) -0.028(6) 0.003(5)
O19 0.131(12) 0.134(10) 0.077(7) -0.054(7) -0.039(7) 0.069(9)
O20 0.078(8) 0.109(8) 0.058(6) 0.021(5) -0.006(5) -0.012(6)
O21 0.097(8) 0.069(6) 0.064(6) -0.005(4) 0.036(5) -0.004(5)
O1W 0.045(3) 0.049(3) 0.051(3) -0.022(3) -0.010(3) 0.011(3)
O2W 0.046(4) 0.059(4) 0.056(3) -0.010(3) 0.001(3) 0.010(3)
O3W 0.098(5) 0.097(5) 0.103(5) -0.017(4) -0.007(4) -0.003(4)
O4W 0.064(4) 0.073(4) 0.077(4) -0.004(4) -0.008(4) -0.002(3)
O5W 0.060(4) 0.067(4) 0.057(4) 0.002(3) 0.001(3) -0.006(3)
O6W 0.062(4) 0.071(4) 0.053(4) 0.003(3) -0.005(3) 0.006(3)
O7W 0.081(5) 0.077(4) 0.101(5) 0.003(4) -0.025(4) -0.017(4)
O8W 0.061(4) 0.096(5) 0.093(5) -0.025(4) 0.012(4) -0.004(4)
O9W 0.090(5) 0.073(4) 0.095(5) 0.018(4) 0.012(4) 0.008(4)
O10W 0.119(6) 0.107(6) 0.122(6) -0.021(4) 0.015(4) -0.013(4)
O11A 0.060(5) 0.068(5) 0.067(5) 0.002(4) -0.007(4) -0.001(4)
O11B 0.060(6) 0.061(6) 0.058(6) 0.003(4) 0.002(4) 0.003(4)
O12A 0.084(6) 0.085(6) 0.082(6) -0.005(4) 0.001(4) 0.000(4)
O12B 0.092(6) 0.089(6) 0.088(5) 0.000(4) 0.004(4) 0.003(4)
O13A 0.136(7) 0.131(6) 0.135(6) -0.001(4) -0.001(4) -0.002(4)
O13B 0.136(7) 0.130(6) 0.135(6) -0.001(4) -0.001(3) -0.002(4)
O14A 0.135(7) 0.130(6) 0.135(6) -0.001(4) -0.001(3) -0.001(4)
O14B 0.142(8) 0.139(9) 0.140(7) 0.004(5) 0.004(5) 0.000(5)

loop_
_atom_type_symbol
_atom_type_description
_atom_type_scat_dispersion_real
_atom_type_scat_dispersion_imag
_atom_type_scat_source
C C 0.0033 0.0016 'International Tables Vol C Tables 4.2.6.8 and 6.1.1.4'
H H 0.0000 0.0000 'International Tables Vol C Tables 4.2.6.8 and 6.1.1.4'
N N 0.0061 0.0033 'International Tables Vol C Tables 4.2.6.8 and 6.1.1.4'
O O 0.0106 0.0060 'International Tables Vol C Tables 4.2.6.8 and 6.1.1.4'
Eu Eu -0.1578 3.6682 'International Tables Vol C Tables 4.2.6.8 and 6.1.1.4'

loop_
_geom_angle_atom_site_label_1
_geom_angle_atom_site_label_2
_geom_angle_atom_site_label_3
_geom_angle
_geom_angle_site_symmetry_1
_geom_angle_site_symmetry_3
C2 C1 N1 109.7(7) . .
C2 C1 H1A 109.7 . .
N1 C1 H1A 109.7 . .
C2 C1 H1B 109.7 . .
N1 C1 H1B 109.7 . .
H1A C1 H1B 108.2 . .
C1 C2 N2 109.5(8) . .
C1 C2 H2A 109.8 . .
N2 C2 H2A 109.8 . .
C1 C2 H2B 109.8 . .
N2 C2 H2B 109.8 . .
H2A C2 H2B 108.2 . .
N1 C3 C4 107.9(7) . .
N1 C3 H3A 110.1 . .
C4 C3 H3A 110.1 . .
N1 C3 H3B 110.1 . .
C4 C3 H3B 110.1 . .
H3A C3 H3B 108.4 . .
C3 C4 N3 110.3(7) . .
C3 C4 H4A 109.6 . .
N3 C4 H4A 109.6 . .
C3 C4 H4B 109.6 . .
N3 C4 H4B 109.6 . .
H4A C4 H4B 108.1 . .
N1 C5 C6 107.9(8) . .
N1 C5 H5A 110.1 . .
C6 C5 H5A 110.1 . .
N1 C5 H5B 110.1 . .
C6 C5 H5B 110.1 . .
H5A C5 H5B 108.4 . .
C5 C6 N4 107.5(8) . .
C5 C6 H6A 110.2 . .
N4 C6 H6A 110.2 . .
C5 C6 H6B 110.2 . .
N4 C6 H6B 110.2 . .
H6A C6 H6B 108.5 . .
N5 C7 C8 109.5(6) . .
N5 C7 H7A 109.8 . .
C8 C7 H7A 109.8 . .
N5 C7 H7B 109.8 . .
C8 C7 H7B 109.8 . .
H7A C7 H7B 108.2 . .
N6 C8 C7 111.9(6) . .
N6 C8 H8A 109.2 . .
C7 C8 H8A 109.2 . .
N6 C8 H8B 109.2 . .
C7 C8 H8B 109.2 . .
H8A C8 H8B 107.9 . .
N5 C9 C10 108.9(6) . .
N5 C9 H9A 109.9 . .
C10 C9 H9A 109.9 . .
N5 C9 H9B 109.9 . .
C10 C9 H9B 109.9 . .
H9A C9 H9B 108.3 . .
C9 C10 N7 111.1(8) . .
C9 C10 H10A 109.4 . .
N7 C10 H10A 109.4 . .
C9 C10 H10B 109.4 . .
N7 C10 H10B 109.4 . .
H10A C10 H10B 108.0 . .
N5 C11 C12 109.0(6) . .
N5 C11 H11A 109.9 . .
C12 C11 H11A 109.9 . .
N5 C11 H11B 109.9 . .
C12 C11 H11B 109.9 . .
H11A C11 H11B 108.3 . .
N8 C12 C11 111.6(6) . .
N8 C12 H12A 109.3 . .
C11 C12 H12A 109.3 . .
N8 C12 H12B 109.3 . .
C11 C12 H12B 109.3 . .
H12A C12 H12B 108.0 . .
C14 C13 N2 110.8(8) . .
C14 C13 H13A 109.5 . .
N2 C13 H13A 109.5 . .
C14 C13 H13B 109.5 . .
N2 C13 H13B 109.5 . .
H13A C13 H13B 108.1 . .
C15 C14 C19 119.9(7) . .
C15 C14 C13 121.2(8) . .
C19 C14 C13 118.8(8) . .
C14 C15 C16 121.6(8) . .
C14 C15 H15 119.2 . .
C16 C15 H15 119.2 . .
C17 C16 C15 118.8(8) . .
C17 C16 H16 120.6 . .
C15 C16 H16 120.6 . .
C16 C17 C18 119.8(7) . .
C16 C17 C20 119.5(8) . .
C18 C17 C20 120.7(8) . .
C19 C18 C17 119.7(8) . .
C19 C18 H18 120.2 . .
C17 C18 H18 120.2 . .
C18 C19 C14 120.1(8) . .
C18 C19 H19 119.9 . .
C14 C19 H19 119.9 . .
N6 C20 C17 114.3(7) . .
N6 C20 H20A 108.7 . .
C17 C20 H20A 108.7 . .
N6 C20 H20B 108.7 . .
C17 C20 H20B 108.7 . .
H20A C20 H20B 107.6 . .
C22 C21 N3 114.1(7) . .
C22 C21 H21A 108.7 . .
N3 C21 H21A 108.7 . .
C22 C21 H21B 108.7 . .
N3 C21 H21B 108.7 . .
H21A C21 H21B 107.6 . .
C23 C22 C27 118.3(8) . .
C23 C22 C21 121.4(8) . .
C27 C22 C21 120.3(8) . .
C22 C23 C24 121.4(8) . .
C22 C23 H23 119.3 . .
C24 C23 H23 119.3 . .
C23 C24 C25 120.6(8) . .
C23 C24 H24 119.7 . .
C25 C24 H24 119.7 . .
C26 C25 C24 118.8(8) . .
C26 C25 C28 119.5(9) . .
C24 C25 C28 121.7(9) . .
C25 C26 C27 120.6(8) . .
C25 C26 H26 119.7 . .
C27 C26 H26 119.7 . .
C22 C27 C26 120.4(8) . .
C22 C27 H27 119.8 . .
C26 C27 H27 119.8 . .
C25 C28 N7 111.8(8) . .
C25 C28 H28A 109.3 . .
N7 C28 H28A 109.2 . .
C25 C28 H28B 109.2 . .
N7 C28 H28B 109.3 . .
H28A C28 H28B 107.9 . .
N4 C29 C30 113.9(7) . .
N4 C29 H29A 108.8 . .
C30 C29 H29A 108.8 . .
N4 C29 H29B 108.8 . .
C30 C29 H29B 108.8 . .
H29A C29 H29B 107.7 . .
C35 C30 C31 120.0(8) . .
C35 C30 C29 118.0(9) . .
C31 C30 C29 122.0(9) . .
C32 C31 C30 120.2(9) . .
C32 C31 H31 119.9 . .
C30 C31 H31 119.9 . .
C31 C32 C33 120.3(8) . .
C31 C32 H32 119.9 . .
C33 C32 H32 119.9 . .
C34 C33 C32 117.7(8) . .
C34 C33 C36 122.6(9) . .
C32 C33 C36 119.6(8) . .
C33 C34 C35 122.5(8) . .
C33 C34 H34 118.8 . .
C35 C34 H34 118.8 . .
C34 C35 C30 119.3(8) . .
C34 C35 H35 120.3 . .
C30 C35 H35 120.3 . .
C33 C36 N8 114.4(6) . .
C33 C36 H36A 108.7 . .
N8 C36 H36A 108.7 . .
C33 C36 H36B 108.7 . .
N8 C36 H36B 108.7 . .
H36A C36 H36B 107.6 . .
C38 C37 N2 111.6(10) . .
C38 C37 H37A 109.3 . .
N2 C37 H37A 109.3 . .
C38 C37 H37B 109.3 . .
N2 C37 H37B 109.3 . .
H37A C37 H37B 108.0 . .
O2 C38 O1 126.0(10) . .
O2 C38 C37 120.8(9) . .
O1 C38 C37 113.2(9) . .
C40 C39 N3 113.6(8) . .
C40 C39 H39A 108.8 . .
N3 C39 H39A 108.8 . .
C40 C39 H39B 108.8 . .
N3 C39 H39B 108.8 . .
H39A C39 H39B 107.7 . .
O3 C40 O4 126.8(11) . .
O3 C40 C39 118.2(9) . .
O4 C40 C39 114.8(9) . .
N4 C41 C42 113.6(8) . .
N4 C41 H41A 108.8 . .
C42 C41 H41A 108.8 . .
N4 C41 H41B 108.8 . .
C42 C41 H41B 108.8 . .
H41A C41 H41B 107.7 . .
O5 C42 O6 125.7(10) . .
O5 C42 C41 119.9(9) . .
O6 C42 C41 114.0(9) . .
C44 C43 N6 114.7(6) . .
C44 C43 H43A 108.6 . .
N6 C43 H43A 108.6 . .
C44 C43 H43B 108.6 . .
N6 C43 H43B 108.6 . .
H43A C43 H43B 107.6 . .
O7 C44 O8 126.7(8) . .
O7 C44 C43 120.6(7) . .
O8 C44 C43 112.7(7) . .
N7 C45 C46 109.4(10) . .
N7 C45 H45A 109.8 . .
C46 C45 H45A 109.8 . .
N7 C45 H45B 109.8 . .
C46 C45 H45B 109.8 . .
H45A C45 H45B 108.3 . .
O9 C46 O10 126.5(10) . .
O9 C46 C45 121.9(9) . .
O10 C46 C45 111.6(10) . .
C48 C47 N8 114.0(6) . .
C48 C47 H47A 108.8 . .
N8 C47 H47A 108.8 . .
C48 C47 H47B 108.8 . .
N8 C47 H47B 108.8 . .
H47A C47 H47B 107.6 . .
O11 C48 O12 125.4(8) . .
O11 C48 C47 120.7(7) . .
O12 C48 C47 113.9(6) . .
O4 Eu1 O1 133.0(4) 2_647 .
O4 Eu1 O12 86.8(2) 2_647 1_556
O1 Eu1 O12 88.3(2) . 1_556
O4 Eu1 O6 150.3(4) 2_647 1_455
O1 Eu1 O6 76.2(3) . 1_455
O12 Eu1 O6 89.6(3) 1_556 1_455
O4 Eu1 O8 92.8(3) 2_647 2_646
O1 Eu1 O8 89.9(3) . 2_646
O12 Eu1 O8 177.0(3) 1_556 2_646
O6 Eu1 O8 92.2(2) 1_455 2_646
O4 Eu1 O10 74.6(4) 2_647 1_456
O1 Eu1 O10 152.4(3) . 1_456
O12 Eu1 O10 94.8(2) 1_556 1_456
O6 Eu1 O10 76.4(3) 1_455 1_456
O8 Eu1 O10 87.9(2) 2_646 1_456
O4 Eu1 O1W 67.0(3) 2_647 .
O1 Eu1 O1W 66.3(3) . .
O12 Eu1 O1W 89.7(2) 1_556 .
O6 Eu1 O1W 142.5(3) 1_455 .
O8 Eu1 O1W 87.4(2) 2_646 .
O10 Eu1 O1W 141.0(3) 1_456 .
C5 N1 C1 114.1(7) . .
C5 N1 C3 113.4(7) . .
C1 N1 C3 111.6(6) . .
C2 N2 C37 112.2(8) . .
C2 N2 C13 111.6(8) . .
C37 N2 C13 106.1(9) . .
C2 N2 H2C 108.9 . .
C37 N2 H2C 108.9 . .
C13 N2 H2C 108.9 . .
C21 N3 C39 110.0(8) . .
C21 N3 C4 112.3(7) . .
C39 N3 C4 109.6(7) . .
C21 N3 H3C 108.3 . .
C39 N3 H3C 108.3 . .
C4 N3 H3C 108.3 . .
C41 N4 C29 107.9(7) . .
C41 N4 C6 110.7(9) . .
C29 N4 C6 109.0(8) . .
C41 N4 H4C 109.8 . .
C29 N4 H4C 109.8 . .
C6 N4 H4C 109.8 . .
C11 N5 C7 114.7(6) . .
C11 N5 C9 114.4(6) . .
C7 N5 C9 114.2(5) . .
C20 N6 C43 107.3(6) . .
C20 N6 C8 114.8(6) . .
C43 N6 C8 111.1(6) . .
C20 N6 H6C 107.8 . .
C43 N6 H6C 107.8 . .
C8 N6 H6C 107.8 . .
C10 N7 C28 112.1(7) . .
C10 N7 C45 109.6(10) . .
C28 N7 C45 107.2(8) . .
C10 N7 H7C 109.3 . .
C28 N7 H7C 109.3 . .
C45 N7 H7C 109.3 . .
C47 N8 C12 111.6(6) . .
C47 N8 C36 107.9(6) . .
C12 N8 C36 112.0(6) . .
C47 N8 H8C 108.4 . .
C12 N8 H8C 108.4 . .
C36 N8 H8C 108.4 . .
O15 N9 O13 120.2(11) . .
O15 N9 O14 119.3(9) . .
O13 N9 O14 120.6(11) . .
O18 N10 O16 120.3(9) . .
O18 N10 O17 120.8(9) . .
O16 N10 O17 118.8(8) . .
O19 N11 O20 119.7(15) . .
O19 N11 O21 122.8(14) . .
O20 N11 O21 117.4(12) . .
C38 O1 Eu1 156.9(7) . .
C40 O4 Eu1 156.4(7) . 2_657
C42 O6 Eu1 141.4(7) . 1_655
C44 O8 Eu1 141.8(6) . 2_656
C46 O10 Eu1 138.4(7) . 1_654
C48 O12 Eu1 140.0(5) . 1_554
O13B O13A O14A 5(5) . .
O14A O13B O13A 167(10) . .
O13B O14A O13A 9(9) . .
O13B O14A O14B 126(10) . .
O13A O14A O14B 135(3) . .

loop_
_geom_bond_atom_site_label_1
_geom_bond_atom_site_label_2
_geom_bond_distance
_geom_bond_site_symmetry_2
C1 C2 1.485(13) .
C1 N1 1.498(12) .
C1 H1A 0.9900 .
C1 H1B 0.9900 .
C2 N2 1.498(13) .
C2 H2A 0.9900 .
C2 H2B 0.9900 .
C3 N1 1.499(11) .
C3 C4 1.500(12) .
C3 H3A 0.9900 .
C3 H3B 0.9900 .
C4 N3 1.520(11) .
C4 H4A 0.9900 .
C4 H4B 0.9900 .
C5 N1 1.443(11) .
C5 C6 1.501(12) .
C5 H5A 0.9900 .
C5 H5B 0.9900 .
C6 N4 1.593(15) .
C6 H6A 0.9900 .
C6 H6B 0.9900 .
C7 N5 1.458(8) .
C7 C8 1.513(10) .
C7 H7A 0.9900 .
C7 H7B 0.9900 .
C8 N6 1.511(9) .
C8 H8A 0.9900 .
C8 H8B 0.9900 .
C9 N5 1.465(9) .
C9 C10 1.520(11) .
C9 H9A 0.9900 .
C9 H9B 0.9900 .
C10 N7 1.523(12) .
C10 H10A 0.9900 .
C10 H10B 0.9900 .
C11 N5 1.455(9) .
C11 C12 1.530(9) .
C11 H11A 0.9900 .
C11 H11B 0.9900 .
C12 N8 1.514(9) .
C12 H12A 0.9900 .
C12 H12B 0.9900 .
C13 C14 1.506(11) .
C13 N2 1.547(13) .
C13 H13A 0.9900 .
C13 H13B 0.9900 .
C14 C15 1.354(12) .
C14 C19 1.398(12) .
C15 C16 1.407(11) .
C15 H15 0.9500 .
C16 C17 1.398(11) .
C16 H16 0.9500 .
C17 C18 1.404(11) .
C17 C20 1.521(12) .
C18 C19 1.394(11) .
C18 H18 0.9500 .
C19 H19 0.9500 .
C20 N6 1.471(12) .
C20 H20A 0.9900 .
C20 H20B 0.9900 .
C21 C22 1.468(13) .
C21 N3 1.491(13) .
C21 H21A 0.9900 .
C21 H21B 0.9900 .
C22 C23 1.372(13) .
C22 C27 1.388(11) .
C23 C24 1.375(15) .
C23 H23 0.9500 .
C24 C25 1.386(13) .
C24 H24 0.9500 .
C25 C26 1.368(11) .
C25 C28 1.508(13) .
C26 C27 1.397(11) .
C26 H26 0.9500 .
C27 H27 0.9500 .
C28 N7 1.523(12) .
C28 H28A 0.9900 .
C28 H28B 0.9900 .
C29 N4 1.512(11) .
C29 C30 1.515(13) .
C29 H29A 0.9900 .
C29 H29B 0.9900 .
C30 C35 1.388(12) .
C30 C31 1.389(14) .
C31 C32 1.388(13) .
C31 H31 0.9500 .
C32 C33 1.417(13) .
C32 H32 0.9500 .
C33 C34 1.378(12) .
C33 C36 1.481(13) .
C34 C35 1.382(11) .
C34 H34 0.9500 .
C35 H35 0.9500 .
C36 N8 1.519(10) .
C36 H36A 0.9900 .
C36 H36B 0.9900 .
C37 C38 1.467(15) .
C37 N2 1.534(12) .
C37 H37A 0.9900 .
C37 H37B 0.9900 .
C38 O2 1.238(12) .
C38 O1 1.299(11) .
C39 C40 1.487(15) .
C39 N3 1.505(11) .
C39 H39A 0.9900 .
C39 H39B 0.9900 .
C40 O3 1.228(13) .
C40 O4 1.265(11) .
C41 N4 1.486(13) .
C41 C42 1.530(14) .
C41 H41A 0.9900 .
C41 H41B 0.9900 .
C42 O5 1.226(13) .
C42 O6 1.272(12) .
C43 C44 1.489(10) .
C43 N6 1.507(9) .
C43 H43A 0.9900 .
C43 H43B 0.9900 .
C44 O7 1.241(9) .
C44 O8 1.259(10) .
C45 N7 1.527(13) .
C45 C46 1.550(15) .
C45 H45A 0.9900 .
C45 H45B 0.9900 .
C46 O9 1.221(14) .
C46 O10 1.274(12) .
C47 C48 1.507(11) .
C47 N8 1.508(10) .
C47 H47A 0.9900 .
C47 H47B 0.9900 .
C48 O11 1.237(9) .
C48 O12 1.280(9) .
Eu1 O4 2.304(6) 2_647
Eu1 O1 2.316(7) .
Eu1 O12 2.318(5) 1_556
Eu1 O6 2.331(8) 1_455
Eu1 O8 2.331(7) 2_646
Eu1 O10 2.346(7) 1_456
Eu1 O1W 2.454(7) .
N2 H2C 0.9300 .
N3 H3C 0.9300 .
N4 H4C 0.9300 .
N6 H6C 0.9300 .
N7 H7C 0.9300 .
N8 H8C 0.9300 .
N9 O15 1.201(12) .
N9 O13 1.204(13) .
N9 O14 1.290(12) .
N10 O18 1.198(11) .
N10 O16 1.218(10) .
N10 O17 1.304(11) .
N11 O19 1.223(15) .
N11 O20 1.241(15) .
N11 O21 1.246(14) .
O4 Eu1 2.304(6) 2_657
O6 Eu1 2.331(8) 1_655
O8 Eu1 2.331(7) 2_656
O10 Eu1 2.346(7) 1_654
O12 Eu1 2.318(5) 1_554
O11A O11B 1.17(3) .
O12A O12B 1.22(3) .
O13A O13B 1.01(4) .
O13A O14A 1.53(5) .
O13B O14A 0.53(6) .
O14A O14B 1.79(5) .

loop_
_geom_torsion_atom_site_label_1
_geom_torsion_atom_site_label_2
_geom_torsion_atom_site_label_3
_geom_torsion_atom_site_label_4
_geom_torsion
_geom_torsion_site_symmetry_1
_geom_torsion_site_symmetry_4
N1 C1 C2 N2 178.5(7) . .
N1 C3 C4 N3 173.8(7) . .
N1 C5 C6 N4 -178.2(6) . .
N5 C7 C8 N6 -179.9(6) . .
N5 C9 C10 N7 -178.8(6) . .
N5 C11 C12 N8 179.7(6) . .
N2 C13 C14 C15 -102.9(10) . .
N2 C13 C14 C19 80.7(10) . .
C19 C14 C15 C16 -2.8(12) . .
C13 C14 C15 C16 -179.2(8) . .
C14 C15 C16 C17 3.1(12) . .
C15 C16 C17 C18 -1.5(12) . .
C15 C16 C17 C20 178.6(8) . .
C16 C17 C18 C19 -0.4(12) . .
C20 C17 C18 C19 179.5(8) . .
C17 C18 C19 C14 0.7(12) . .
C15 C14 C19 C18 0.9(12) . .
C13 C14 C19 C18 177.3(8) . .
C16 C17 C20 N6 82.3(10) . .
C18 C17 C20 N6 -97.6(10) . .
N3 C21 C22 C23 -100.8(10) . .
N3 C21 C22 C27 80.6(10) . .
C27 C22 C23 C24 -1.5(12) . .
C21 C22 C23 C24 179.8(8) . .
C22 C23 C24 C25 1.4(13) . .
C23 C24 C25 C26 0.1(12) . .
C23 C24 C25 C28 178.3(8) . .
C24 C25 C26 C27 -1.4(12) . .
C28 C25 C26 C27 -179.6(8) . .
C23 C22 C27 C26 0.2(12) . .
C21 C22 C27 C26 178.9(8) . .
C25 C26 C27 C22 1.2(13) . .
C26 C25 C28 N7 -107.9(10) . .
C24 C25 C28 N7 73.9(11) . .
N4 C29 C30 C35 -106.3(11) . .
N4 C29 C30 C31 74.7(12) . .
C35 C30 C31 C32 0.9(12) . .
C29 C30 C31 C32 179.9(7) . .
C30 C31 C32 C33 0.4(12) . .
C31 C32 C33 C34 -1.0(11) . .
C31 C32 C33 C36 -179.5(7) . .
C32 C33 C34 C35 0.1(12) . .
C36 C33 C34 C35 178.6(8) . .
C33 C34 C35 C30 1.2(12) . .
C31 C30 C35 C34 -1.7(12) . .
C29 C30 C35 C34 179.2(7) . .
C34 C33 C36 N8 84.1(10) . .
C32 C33 C36 N8 -97.5(9) . .
N2 C37 C38 O2 5.4(15) . .
N2 C37 C38 O1 -174.0(9) . .
N3 C39 C40 O3 1.5(17) . .
N3 C39 C40 O4 -174.3(10) . .
N4 C41 C42 O5 2.8(19) . .
N4 C41 C42 O6 175.6(11) . .
N6 C43 C44 O7 3.2(11) . .
N6 C43 C44 O8 -176.1(7) . .
N7 C45 C46 O9 3(2) . .
N7 C45 C46 O10 -175.1(12) . .
N8 C47 C48 O11 -1.3(12) . .
N8 C47 C48 O12 179.0(7) . .
C6 C5 N1 C1 -88.3(8) . .
C6 C5 N1 C3 142.4(7) . .
C2 C1 N1 C5 138.8(7) . .
C2 C1 N1 C3 -91.0(8) . .
C4 C3 N1 C5 -88.6(8) . .
C4 C3 N1 C1 140.8(7) . .
C1 C2 N2 C37 132.3(9) . .
C1 C2 N2 C13 -108.7(9) . .
C38 C37 N2 C2 -76.0(11) . .
C38 C37 N2 C13 161.8(9) . .
C14 C13 N2 C2 64.6(11) . .
C14 C13 N2 C37 -172.9(8) . .
C22 C21 N3 C39 -168.8(8) . .
C22 C21 N3 C4 68.8(10) . .
C40 C39 N3 C21 159.8(9) . .
C40 C39 N3 C4 -76.2(11) . .
C3 C4 N3 C21 -107.3(8) . .
C3 C4 N3 C39 130.1(8) . .
C42 C41 N4 C29 166.9(11) . .
C42 C41 N4 C6 -74.0(13) . .
C30 C29 N4 C41 -174.8(11) . .
C30 C29 N4 C6 65.1(13) . .
C5 C6 N4 C41 132.6(8) . .
C5 C6 N4 C29 -109.0(9) . .
C12 C11 N5 C7 138.6(6) . .
C12 C11 N5 C9 -86.5(7) . .
C8 C7 N5 C11 -87.7(7) . .
C8 C7 N5 C9 137.4(7) . .
C10 C9 N5 C11 139.2(6) . .
C10 C9 N5 C7 -85.8(8) . .
C17 C20 N6 C43 -179.7(7) . .
C17 C20 N6 C8 56.3(10) . .
C44 C43 N6 C20 161.1(7) . .
C44 C43 N6 C8 -72.6(8) . .
C7 C8 N6 C20 -104.7(8) . .
C7 C8 N6 C43 133.4(7) . .
C9 C10 N7 C28 -106.6(10) . .
C9 C10 N7 C45 134.5(9) . .
C25 C28 N7 C10 60.2(13) . .
C25 C28 N7 C45 -179.5(11) . .
C46 C45 N7 C10 -75.9(15) . .
C46 C45 N7 C28 162.2(12) . .
C48 C47 N8 C12 -69.4(9) . .
C48 C47 N8 C36 167.2(7) . .
C11 C12 N8 C47 134.4(6) . .
C11 C12 N8 C36 -104.6(7) . .
C33 C36 N8 C47 -176.1(8) . .
C33 C36 N8 C12 60.7(10) . .
O2 C38 O1 Eu1 163.0(14) . .
C37 C38 O1 Eu1 -18(3) . .
O4 Eu1 O1 C38 -126(2) 2_647 .
O12 Eu1 O1 C38 -42(2) 1_556 .
O6 Eu1 O1 C38 48(2) 1_455 .
O8 Eu1 O1 C38 140(2) 2_646 .
O10 Eu1 O1 C38 55(2) 1_456 .
O1W Eu1 O1 C38 -133(2) . .
O3 C40 O4 Eu1 150.8(19) . 2_657
C39 C40 O4 Eu1 -34(3) . 2_657
O5 C42 O6 Eu1 -154.8(11) . 1_655
C41 C42 O6 Eu1 33(2) . 1_655
O7 C44 O8 Eu1 -158.3(7) . 2_656
C43 C44 O8 Eu1 20.9(13) . 2_656
O9 C46 O10 Eu1 -145.2(12) . 1_654
C45 C46 O10 Eu1 33(2) . 1_654
O11 C48 O12 Eu1 -156.6(7) . 1_554
C47 C48 O12 Eu1 23.1(12) . 1_554
